data_2022636
loop_
_publ_author_name
'Khalilov, Leonard M.'
'Mescheryakova, Ekaterina S.'
'Bikmukhametov, Kamil Sh.'
'Makhmudiyarova, Natalia N.'
'Shangaraev, Kamil R.'
'Tulyabaev, Arthur R.'

_publ_section_title
;
 Twist-chair conformation of the tetraoxepane ring remains unchanged in
 tetraoxaspirododecane diamines
;
_journal_coden_ASTM ACSCGG
_journal_coeditor_code VP3002
_journal_issue 3
_journal_name_full
;
 Acta Crystallographica, Section C: Structural Chemistry
;
_journal_page_first 276
_journal_page_last 286
_journal_paper_doi 10.1107/S2053229620001382
_journal_volume 76
_journal_year 2020
_chemical_formula_moiety 'C20 H22 Cl2 N2 O4'
_chemical_formula_sum 'C20 H22 Cl2 N2 O4'
_chemical_formula_weight 425.30
_space_group_crystal_system monoclinic
_space_group_IT_number 14
_space_group_name_Hall '-P 2yn'
_space_group_name_H-M_alt 'P 1 21/n 1'
_atom_sites_solution_hydrogens mixed
_atom_sites_solution_primary dual
_audit_contact_author_name
;
;
_audit_creation_date 2020-01-27
_audit_creation_method
;
Olex2 1.2
(compiled 2018.05.29 svn.r3508 for OlexSys, GUI svn.r5506)
;
_cell_angle_alpha 90
_cell_angle_beta 99.462(8)
_cell_angle_gamma 90
_cell_formula_units_Z 4
_cell_length_a 10.5362(9)
_cell_length_b 9.4705(6)
_cell_length_c 20.3165(17)
_cell_measurement_reflns_used 3198
_cell_measurement_temperature 293(2)
_cell_measurement_theta_max 26.7810
_cell_measurement_theta_min 2.3840
_cell_volume 1999.7(3)
_computing_cell_refinement
;
CrysAlis PRO (Agilent, 2014)
;
_computing_data_collection
;
CrysAlis PRO (Agilent, 2014)
;
_computing_data_reduction
;
CrysAlis PRO (Agilent, 2014)
;
_computing_molecular_graphics
;
<i>OLEX2</i> (Dolomanov <i>et al.</i>, 2009)
;
_computing_publication_material
;
<i>OLEX2</i> (Dolomanov <i>et al.</i>, 2009)
;
_computing_structure_refinement
;
SHELXL2018 (Sheldrick, 2015b)
;
_computing_structure_solution
;
SHELXT (Sheldrick, 2015a)
;
_diffrn_ambient_temperature 293(2)
_diffrn_detector 'CCD plate'
_diffrn_detector_area_resol_mean 16.1709
_diffrn_detector_type Eos
_diffrn_measured_fraction_theta_full 0.978
_diffrn_measured_fraction_theta_max 0.851
_diffrn_measurement_details
;
#__ type_ start__ end____ width___ exp.time_
  1 omega   -1.00   76.00   1.0000   25.1900
omega____ theta____ kappa____ phi______ frames
    -       16.8699   38.0000  -30.0000 77

#__ type_ start__ end____ width___ exp.time_
  2 omega   24.00   86.00   1.0000   25.1900
omega____ theta____ kappa____ phi______ frames
    -       16.8699    0.0000 -150.0000 62

#__ type_ start__ end____ width___ exp.time_
  3 omega  -14.00   22.00   1.0000   25.1900
omega____ theta____ kappa____ phi______ frames
    -      -16.0886  -99.0000  -60.0000 36

#__ type_ start__ end____ width___ exp.time_
  4 omega  -41.00  -14.00   1.0000   25.1900
omega____ theta____ kappa____ phi______ frames
    -       16.8699    0.0000 -150.0000 27

#__ type_ start__ end____ width___ exp.time_
  5 omega  -43.00   50.00   1.0000   25.1900
omega____ theta____ kappa____ phi______ frames
    -      -16.0886   77.0000 -180.0000 93

#__ type_ start__ end____ width___ exp.time_
  6 omega  -84.00  -69.00   1.0000   25.1900
omega____ theta____ kappa____ phi______ frames
    -      -16.0886  -77.0000   60.0000 15
;
_diffrn_measurement_device 'four-circle diffractometer'
_diffrn_measurement_device_type 'Agilent Xcalibur Eos'
_diffrn_measurement_method '\w scans'
_diffrn_orient_matrix_UB_11 -0.0662341000
_diffrn_orient_matrix_UB_12 -0.0158695000
_diffrn_orient_matrix_UB_13 -0.0096882000
_diffrn_orient_matrix_UB_21 -0.0063124000
_diffrn_orient_matrix_UB_22 -0.0087330000
_diffrn_orient_matrix_UB_23 0.0339996000
_diffrn_orient_matrix_UB_31 -0.0152781000
_diffrn_orient_matrix_UB_32 0.0726195000
_diffrn_orient_matrix_UB_33 0.0019778000
_diffrn_radiation_monochromator graphite
_diffrn_radiation_probe x-ray
_diffrn_radiation_type MoK\a
_diffrn_radiation_wavelength 0.71073
_diffrn_reflns_av_R_equivalents 0.0446
_diffrn_reflns_av_unetI/netI 0.0574
_diffrn_reflns_Laue_measured_fraction_full 0.978
_diffrn_reflns_Laue_measured_fraction_max 0.851
_diffrn_reflns_limit_h_max 14
_diffrn_reflns_limit_h_min -12
_diffrn_reflns_limit_k_max 12
_diffrn_reflns_limit_k_min -12
_diffrn_reflns_limit_l_max 27
_diffrn_reflns_limit_l_min -24
_diffrn_reflns_number 13245
_diffrn_reflns_point_group_measured_fraction_full 0.978
_diffrn_reflns_point_group_measured_fraction_max 0.851
_diffrn_reflns_theta_full 25.242
_diffrn_reflns_theta_max 29.281
_diffrn_reflns_theta_min 2.032
_diffrn_source 'Enhance (Mo) X-ray Source'
_exptl_absorpt_coefficient_mu 0.354
_exptl_absorpt_correction_T_max 1.00000
_exptl_absorpt_correction_T_min 0.64675
_exptl_absorpt_correction_type multi-scan
_exptl_absorpt_process_details
;
(CrysAlis PRO; Agilent, 2014)
;
_exptl_crystal_density_diffrn 1.413
_exptl_crystal_description prizm
_exptl_crystal_F_000 888
_exptl_crystal_size_max 0.72
_exptl_crystal_size_mid 0.54
_exptl_crystal_size_min 0.28
_refine_diff_density_max 0.357
_refine_diff_density_min -0.315
_refine_diff_density_rms 0.072
_refine_ls_extinction_coef .
_refine_ls_extinction_method none
_refine_ls_goodness_of_fit_ref 0.970
_refine_ls_hydrogen_treatment mixed
_refine_ls_matrix_type full
_refine_ls_number_parameters 261
_refine_ls_number_reflns 4644
_refine_ls_number_restraints 0
_refine_ls_restrained_S_all 0.970
_refine_ls_R_factor_all 0.1008
_refine_ls_R_factor_gt 0.0589
_refine_ls_shift/su_max 0.000
_refine_ls_shift/su_mean 0.000
_refine_ls_structure_factor_coef Fsqd
_refine_ls_weighting_details 'w=1/[\s^2^(Fo^2^)+(0.1000P)^2^] where P=(Fo^2^+2Fc^2^)/3'
_refine_ls_weighting_scheme calc
_refine_ls_wR_factor_gt 0.1543
_refine_ls_wR_factor_ref 0.1883
_reflns_Friedel_coverage 0.000
_reflns_Friedel_fraction_full .
_reflns_Friedel_fraction_max .
_reflns_number_gt 2780
_reflns_number_total 4644
_reflns_threshold_expression 'I > 2\s(I)'
_cod_data_source_file vp3002sup1_compound_I.cif
_cod_data_source_block compound_I
_cod_original_sg_symbol_H-M 'P 21/n'
_cod_database_code 2022636
_publcif_datablock.id {3f73d32d-5c09-4b56-ae73-93ade6e364b4}

_shelx_shelxl_version_number 2018/3
_shelx_space_group_comment
;
The symmetry employed for this shelxl refinement is uniquely defined
by the following loop, which should always be used as a source of
symmetry information in preference to the above space-group names.
They are only intended as comments.
;
_exptl_absorpt_special_details
;
CrysAlisPro, Agilent Technologies,
Version 1.171.37.35 (release 13-08-2014 CrysAlis171 .NET)
(compiled Aug 13 2014,18:06:01)
Empirical absorption correction using spherical harmonics,
implemented in SCALE3 ABSPACK scaling algorithm.
;
_reflns_odcompleteness_completeness 97.27
_reflns_odcompleteness_iscentric 1
_reflns_odcompleteness_theta 26.32
_olex2_refinement_description
;
1. Fixed Uiso
 At 1.2 times of:
  All C(H) groups, All C(H,H) groups
2.a Ternary CH refined with riding coordinates:
 C9(H9), C10(H10)
2.b Secondary CH2 refined with riding coordinates:
 C2(H2A,H2B), C3(H3A,H3B), C4(H4A,H4B), C5(H5A,H5B), C6(H6A,H6B)
2.c Aromatic/amide H refined with riding coordinates:
 C15(H15), C16(H16), C18(H18), C19(H19), C22(H22), C23(H23), C25(H25), C26(H26)
;

loop_
_space_group_symop_operation_xyz
'x, y, z'
'-x+1/2, y+1/2, -z+1/2'
'-x, -y, -z'
'x-1/2, -y-1/2, z-1/2'

loop_
_atom_site_label
_atom_site_type_symbol
_atom_site_fract_x
_atom_site_fract_y
_atom_site_fract_z
_atom_site_U_iso_or_equiv
_atom_site_adp_type
_atom_site_occupancy
_atom_site_site_symmetry_order
_atom_site_calc_flag
_atom_site_refinement_flags_posn
_atom_site_refinement_flags_adp
_atom_site_refinement_flags_occupancy
_atom_site_disorder_assembly
_atom_site_disorder_group
C1 C 0.1040(3) 0.4237(3) 0.60376(12) 0.0401(6) Uani 1 1 d . . . . .
C2 C 0.1259(3) 0.3086(3) 0.55582(14) 0.0539(8) Uani 1 1 d . . . . .
H2A H 0.217624 0.295086 0.557512 0.065 Uiso 1 1 calc R . . . .
H2B H 0.089375 0.336911 0.510797 0.065 Uiso 1 1 calc R . . . .
C3 C 0.0650(4) 0.1692(3) 0.57237(18) 0.0659(10) Uani 1 1 d . . . . .
H3A H 0.073075 0.100386 0.537937 0.079 Uiso 1 1 calc R . . . .
H3B H 0.110618 0.133207 0.614374 0.079 Uiso 1 1 calc R . . . .
C4 C -0.0753(4) 0.1878(3) 0.57741(19) 0.0733(11) Uani 1 1 d . . . . .
H4A H -0.110567 0.098182 0.588783 0.088 Uiso 1 1 calc R . . . .
H4B H -0.122083 0.217472 0.534494 0.088 Uiso 1 1 calc R . . . .
C5 C -0.0928(3) 0.2964(3) 0.62969(17) 0.0634(9) Uani 1 1 d . . . . .
H5A H -0.051376 0.263888 0.673234 0.076 Uiso 1 1 calc R . . . .
H5B H -0.183754 0.308703 0.630992 0.076 Uiso 1 1 calc R . . . .
C6 C -0.0343(3) 0.4371(3) 0.61351(15) 0.0508(7) Uani 1 1 d . . . . .
H6A H -0.084610 0.475530 0.573215 0.061 Uiso 1 1 calc R . . . .
H6B H -0.039275 0.503006 0.649541 0.061 Uiso 1 1 calc R . . . .
C9 C 0.3026(3) 0.6716(3) 0.64838(13) 0.0407(6) Uani 1 1 d . . . . .
H9 H 0.349226 0.669286 0.610449 0.049 Uiso 1 1 calc R . . . .
C10 C 0.3503(2) 0.5515(3) 0.69623(13) 0.0404(6) Uani 1 1 d . . . . .
H10 H 0.318660 0.564717 0.738561 0.048 Uiso 1 1 calc R . . . .
C14 C 0.3664(2) 0.9212(3) 0.65061(13) 0.0397(6) Uani 1 1 d . . . . .
C15 C 0.4270(3) 1.0295(3) 0.69015(14) 0.0471(7) Uani 1 1 d . . . . .
H15 H 0.433712 1.023756 0.736289 0.057 Uiso 1 1 calc R . . . .
C16 C 0.4768(3) 1.1441(3) 0.66243(15) 0.0529(8) Uani 1 1 d . . . . .
H16 H 0.518498 1.214611 0.689677 0.063 Uiso 1 1 calc R . . . .
C17 C 0.4653(3) 1.1551(3) 0.59440(14) 0.0477(7) Uani 1 1 d . . . . .
C18 C 0.4018(3) 1.0541(3) 0.55388(14) 0.0519(7) Uani 1 1 d . . . . .
H18 H 0.391895 1.063502 0.507751 0.062 Uiso 1 1 calc R . . . .
C19 C 0.3518(3) 0.9370(3) 0.58200(14) 0.0489(7) Uani 1 1 d . . . . .
H19 H 0.308095 0.868413 0.554381 0.059 Uiso 1 1 calc R . . . .
C21 C 0.5605(2) 0.4661(3) 0.75524(13) 0.0406(6) Uani 1 1 d . . . . .
C22 C 0.5104(3) 0.3963(3) 0.80536(13) 0.0434(6) Uani 1 1 d . . . . .
H22 H 0.423220 0.403803 0.807575 0.052 Uiso 1 1 calc R . . . .
C23 C 0.5890(3) 0.3160(3) 0.85179(14) 0.0461(7) Uani 1 1 d . . . . .
H23 H 0.555368 0.270577 0.885680 0.055 Uiso 1 1 calc R . . . .
C24 C 0.7169(3) 0.3036(3) 0.84774(14) 0.0458(7) Uani 1 1 d . . . . .
C25 C 0.7681(3) 0.3704(3) 0.79841(16) 0.0592(8) Uani 1 1 d . . . . .
H25 H 0.854873 0.360056 0.795724 0.071 Uiso 1 1 calc R . . . .
C26 C 0.6904(3) 0.4527(3) 0.75295(15) 0.0571(8) Uani 1 1 d . . . . .
H26 H 0.725529 0.500175 0.720132 0.068 Uiso 1 1 calc R . . . .
Cl1 Cl 0.53118(9) 1.30125(9) 0.56012(5) 0.0733(3) Uani 1 1 d . . . . .
Cl2 Cl 0.81568(8) 0.19855(9) 0.90578(4) 0.0632(3) Uani 1 1 d . . . . .
N13 N 0.3226(2) 0.8028(2) 0.68056(13) 0.0469(6) Uani 1 1 d . . . . .
H13 H 0.337(3) 0.808(3) 0.7198(14) 0.039(8) Uiso 1 1 d . . . . .
N20 N 0.4854(2) 0.5511(3) 0.70745(13) 0.0465(6) Uani 1 1 d . . . . .
H20 H 0.518(3) 0.569(4) 0.6770(16) 0.061(11) Uiso 1 1 d . . . . .
O7 O 0.15156(19) 0.54649(18) 0.57565(9) 0.0490(5) Uani 1 1 d . . . . .
O8 O 0.16622(18) 0.66138(18) 0.62410(10) 0.0480(5) Uani 1 1 d . . . . .
O11 O 0.31096(17) 0.41454(17) 0.66852(9) 0.0433(5) Uani 1 1 d . . . . .
O12 O 0.17285(16) 0.40240(18) 0.66976(8) 0.0416(4) Uani 1 1 d . . . . .

loop_
_atom_site_aniso_label
_atom_site_aniso_U_11
_atom_site_aniso_U_22
_atom_site_aniso_U_33
_atom_site_aniso_U_23
_atom_site_aniso_U_13
_atom_site_aniso_U_12
C1 0.0413(14) 0.0399(13) 0.0367(13) 0.0035(11) -0.0001(11) 0.0000(11)
C2 0.0571(19) 0.0555(17) 0.0467(16) -0.0062(13) 0.0019(14) 0.0022(13)
C3 0.076(2) 0.0455(16) 0.071(2) -0.0075(14) -0.0035(18) 0.0005(15)
C4 0.073(3) 0.0568(19) 0.080(2) 0.0101(17) -0.016(2) -0.0175(16)
C5 0.0493(19) 0.070(2) 0.069(2) 0.0122(17) 0.0038(15) -0.0101(15)
C6 0.0429(15) 0.0549(16) 0.0514(16) 0.0030(13) -0.0018(13) 0.0039(13)
C9 0.0389(15) 0.0410(14) 0.0431(14) -0.0003(11) 0.0094(11) 0.0013(11)
C10 0.0353(14) 0.0417(14) 0.0443(14) -0.0037(11) 0.0071(11) -0.0013(11)
C14 0.0342(14) 0.0386(13) 0.0458(14) -0.0012(11) 0.0051(11) 0.0052(10)
C15 0.0510(17) 0.0451(15) 0.0445(15) -0.0082(12) 0.0057(12) 0.0015(12)
C16 0.0539(18) 0.0408(14) 0.0619(19) -0.0082(13) 0.0033(14) -0.0025(13)
C17 0.0460(16) 0.0430(14) 0.0537(17) 0.0025(12) 0.0069(13) 0.0012(12)
C18 0.0564(18) 0.0549(16) 0.0435(15) 0.0008(13) 0.0054(13) 0.0015(14)
C19 0.0509(17) 0.0433(14) 0.0503(16) -0.0045(12) 0.0011(13) -0.0023(12)
C21 0.0347(14) 0.0391(13) 0.0469(14) -0.0045(11) 0.0037(11) -0.0040(11)
C22 0.0308(13) 0.0468(14) 0.0535(15) -0.0027(12) 0.0092(11) -0.0028(11)
C23 0.0405(16) 0.0500(15) 0.0478(15) -0.0008(12) 0.0076(12) -0.0032(12)
C24 0.0379(15) 0.0454(15) 0.0512(16) -0.0042(12) -0.0009(12) -0.0011(11)
C25 0.0286(14) 0.074(2) 0.076(2) 0.0115(16) 0.0090(14) 0.0010(14)
C26 0.0368(16) 0.0696(19) 0.0661(19) 0.0166(15) 0.0124(14) -0.0047(14)
Cl1 0.0760(6) 0.0635(5) 0.0804(6) 0.0081(4) 0.0132(5) -0.0202(4)
Cl2 0.0546(5) 0.0749(5) 0.0570(5) 0.0065(4) 0.0000(4) 0.0137(4)
N13 0.0570(16) 0.0424(13) 0.0422(14) -0.0035(11) 0.0108(11) -0.0049(10)
N20 0.0349(13) 0.0562(14) 0.0490(14) 0.0085(11) 0.0084(11) -0.0006(10)
O7 0.0572(12) 0.0463(10) 0.0410(10) 0.0043(8) 0.0004(9) -0.0055(9)
O8 0.0413(11) 0.0405(10) 0.0605(12) 0.0006(8) 0.0031(9) 0.0048(8)
O11 0.0325(10) 0.0436(10) 0.0528(11) -0.0020(8) 0.0041(8) 0.0020(8)
O12 0.0343(10) 0.0488(10) 0.0399(10) 0.0031(8) 0.0009(7) -0.0015(8)

loop_
_atom_type_symbol
_atom_type_description
_atom_type_scat_dispersion_real
_atom_type_scat_dispersion_imag
_atom_type_scat_source
C C 0.0033 0.0016 'International Tables Vol C Tables 4.2.6.8 and 6.1.1.4'
H H 0.0000 0.0000 'International Tables Vol C Tables 4.2.6.8 and 6.1.1.4'
Cl Cl 0.1484 0.1585 'International Tables Vol C Tables 4.2.6.8 and 6.1.1.4'
N N 0.0061 0.0033 'International Tables Vol C Tables 4.2.6.8 and 6.1.1.4'
O O 0.0106 0.0060 'International Tables Vol C Tables 4.2.6.8 and 6.1.1.4'

loop_
_geom_angle_atom_site_label_1
_geom_angle_atom_site_label_2
_geom_angle_atom_site_label_3
_geom_angle
_geom_angle_site_symmetry_1
_geom_angle_site_symmetry_3
C2 C1 C6 113.6(2) . .
O7 C1 C2 103.3(2) . .
O7 C1 C6 113.3(2) . .
O7 C1 O12 109.49(18) . .
O12 C1 C2 113.3(2) . .
O12 C1 C6 104.0(2) . .
C1 C2 H2A 109.3 . .
C1 C2 H2B 109.3 . .
C1 C2 C3 111.6(3) . .
H2A C2 H2B 108.0 . .
C3 C2 H2A 109.3 . .
C3 C2 H2B 109.3 . .
C2 C3 H3A 109.3 . .
C2 C3 H3B 109.3 . .
H3A C3 H3B 108.0 . .
C4 C3 C2 111.4(3) . .
C4 C3 H3A 109.3 . .
C4 C3 H3B 109.3 . .
C3 C4 H4A 109.4 . .
C3 C4 H4B 109.4 . .
C3 C4 C5 111.2(3) . .
H4A C4 H4B 108.0 . .
C5 C4 H4A 109.4 . .
C5 C4 H4B 109.4 . .
C4 C5 H5A 109.7 . .
C4 C5 H5B 109.7 . .
C4 C5 C6 110.0(3) . .
H5A C5 H5B 108.2 . .
C6 C5 H5A 109.7 . .
C6 C5 H5B 109.7 . .
C1 C6 C5 112.8(2) . .
C1 C6 H6A 109.0 . .
C1 C6 H6B 109.0 . .
C5 C6 H6A 109.0 . .
C5 C6 H6B 109.0 . .
H6A C6 H6B 107.8 . .
C10 C9 H9 109.2 . .
N13 C9 H9 109.2 . .
N13 C9 C10 110.8(2) . .
N13 C9 O8 106.4(2) . .
O8 C9 H9 109.2 . .
O8 C9 C10 111.9(2) . .
C9 C10 H10 109.9 . .
N20 C10 C9 108.9(2) . .
N20 C10 H10 109.9 . .
N20 C10 O11 106.2(2) . .
O11 C10 C9 112.13(19) . .
O11 C10 H10 109.9 . .
C19 C14 C15 117.7(2) . .
C19 C14 N13 122.6(2) . .
N13 C14 C15 119.7(2) . .
C14 C15 H15 119.4 . .
C16 C15 C14 121.2(3) . .
C16 C15 H15 119.4 . .
C15 C16 H16 120.0 . .
C15 C16 C17 119.9(2) . .
C17 C16 H16 120.0 . .
C16 C17 Cl1 119.2(2) . .
C18 C17 C16 120.6(3) . .
C18 C17 Cl1 120.2(2) . .
C17 C18 H18 120.2 . .
C17 C18 C19 119.5(3) . .
C19 C18 H18 120.2 . .
C14 C19 C18 120.9(2) . .
C14 C19 H19 119.5 . .
C18 C19 H19 119.5 . .
C22 C21 N20 122.8(2) . .
C26 C21 C22 118.6(2) . .
C26 C21 N20 118.6(3) . .
C21 C22 H22 119.8 . .
C23 C22 C21 120.5(3) . .
C23 C22 H22 119.8 . .
C22 C23 H23 120.2 . .
C24 C23 C22 119.6(3) . .
C24 C23 H23 120.2 . .
C23 C24 C25 121.0(2) . .
C23 C24 Cl2 119.4(2) . .
C25 C24 Cl2 119.6(2) . .
C24 C25 H25 120.3 . .
C24 C25 C26 119.5(3) . .
C26 C25 H25 120.3 . .
C21 C26 H26 119.5 . .
C25 C26 C21 120.9(3) . .
C25 C26 H26 119.5 . .
C9 N13 H13 121(2) . .
C14 N13 C9 123.0(2) . .
C14 N13 H13 112(2) . .
C10 N20 H20 116(2) . .
C21 N20 C10 123.8(2) . .
C21 N20 H20 114(3) . .
C1 O7 O8 110.13(18) . .
C9 O8 O7 105.63(18) . .
C10 O11 O12 106.58(16) . .
C1 O12 O11 109.00(18) . .

loop_
_geom_bond_atom_site_label_1
_geom_bond_atom_site_label_2
_geom_bond_distance
_geom_bond_site_symmetry_2
C1 C2 1.505(4) .
C1 C6 1.508(4) .
C1 O7 1.423(3) .
C1 O12 1.430(3) .
C2 H2A 0.9700 .
C2 H2B 0.9700 .
C2 C3 1.529(4) .
C3 H3A 0.9700 .
C3 H3B 0.9700 .
C3 C4 1.508(5) .
C4 H4A 0.9700 .
C4 H4B 0.9700 .
C4 C5 1.511(5) .
C5 H5A 0.9700 .
C5 H5B 0.9700 .
C5 C6 1.526(4) .
C6 H6A 0.9700 .
C6 H6B 0.9700 .
C9 H9 0.9800 .
C9 C10 1.527(3) .
C9 N13 1.404(3) .
C9 O8 1.444(3) .
C10 H10 0.9800 .
C10 N20 1.404(3) .
C10 O11 1.447(3) .
C14 C15 1.392(3) .
C14 C19 1.385(4) .
C14 N13 1.390(3) .
C15 H15 0.9300 .
C15 C16 1.367(4) .
C16 H16 0.9300 .
C16 C17 1.371(4) .
C17 C18 1.364(4) .
C17 Cl1 1.744(3) .
C18 H18 0.9300 .
C18 C19 1.389(4) .
C19 H19 0.9300 .
C21 C22 1.389(4) .
C21 C26 1.383(4) .
C21 N20 1.401(3) .
C22 H22 0.9300 .
C22 C23 1.377(4) .
C23 H23 0.9300 .
C23 C24 1.368(4) .
C24 C25 1.369(4) .
C24 Cl2 1.749(3) .
C25 H25 0.9300 .
C25 C26 1.372(4) .
C26 H26 0.9300 .
N13 H13 0.79(3) .
N20 H20 0.77(4) .
O7 O8 1.458(2) .
O11 O12 1.464(2) .

loop_
_geom_torsion_atom_site_label_1
_geom_torsion_atom_site_label_2
_geom_torsion_atom_site_label_3
_geom_torsion_atom_site_label_4
_geom_torsion
_geom_torsion_site_symmetry_1
_geom_torsion_site_symmetry_2
_geom_torsion_site_symmetry_3
_geom_torsion_site_symmetry_4
C1 C2 C3 C4 53.1(3) . . . .
C1 O7 O8 C9 104.2(2) . . . .
C2 C1 C6 C5 50.4(3) . . . .
C2 C1 O7 O8 -166.28(19) . . . .
C2 C1 O12 O11 66.8(3) . . . .
C2 C3 C4 C5 -58.0(4) . . . .
C3 C4 C5 C6 57.5(3) . . . .
C4 C5 C6 C1 -53.5(3) . . . .
C6 C1 C2 C3 -49.5(3) . . . .
C6 C1 O7 O8 70.3(2) . . . .
C6 C1 O12 O11 -169.39(18) . . . .
C9 C10 N20 C21 171.7(2) . . . .
C9 C10 O11 O12 -72.8(2) . . . .
C10 C9 N13 C14 138.6(3) . . . .
C10 C9 O8 O7 -74.5(2) . . . .
C10 O11 O12 C1 103.67(19) . . . .
C14 C15 C16 C17 1.3(4) . . . .
C15 C14 C19 C18 3.0(4) . . . .
C15 C14 N13 C9 -157.1(3) . . . .
C15 C16 C17 C18 1.5(5) . . . .
C15 C16 C17 Cl1 -179.3(2) . . . .
C16 C17 C18 C19 -2.0(5) . . . .
C17 C18 C19 C14 -0.4(4) . . . .
C19 C14 C15 C16 -3.5(4) . . . .
C19 C14 N13 C9 23.2(4) . . . .
C21 C22 C23 C24 -1.0(4) . . . .
C22 C21 C26 C25 1.1(4) . . . .
C22 C21 N20 C10 -13.9(4) . . . .
C22 C23 C24 C25 0.4(4) . . . .
C22 C23 C24 Cl2 -178.7(2) . . . .
C23 C24 C25 C26 1.0(5) . . . .
C24 C25 C26 C21 -1.7(5) . . . .
C26 C21 C22 C23 0.3(4) . . . .
C26 C21 N20 C10 167.0(3) . . . .
Cl1 C17 C18 C19 178.8(2) . . . .
Cl2 C24 C25 C26 -180.0(2) . . . .
N13 C9 C10 N20 -73.0(3) . . . .
N13 C9 C10 O11 169.8(2) . . . .
N13 C9 O8 O7 164.42(19) . . . .
N13 C14 C15 C16 176.7(3) . . . .
N13 C14 C19 C18 -177.2(3) . . . .
N20 C10 O11 O12 168.35(19) . . . .
N20 C21 C22 C23 -178.9(2) . . . .
N20 C21 C26 C25 -179.7(3) . . . .
O7 C1 C2 C3 -172.7(2) . . . .
O7 C1 C6 C5 168.0(2) . . . .
O7 C1 O12 O11 -48.0(2) . . . .
O8 C9 C10 N20 168.4(2) . . . .
O8 C9 C10 O11 51.2(3) . . . .
O8 C9 N13 C14 -99.5(3) . . . .
O11 C10 N20 C21 -67.4(3) . . . .
O12 C1 C2 C3 68.9(3) . . . .
O12 C1 C6 C5 -73.2(3) . . . .
O12 C1 O7 O8 -45.2(2) . . . .

_cod_database_fobs_code 2022636
